data_7716772
loop_
_publ_author_name
'Navarro, Marta'
'Sobrino, Sonia'
'Fern&#xe1;ndez, Israel'
'Lara-S&#xe1;nchez, Agust&#xed;n'
'Garc&#xe9;s, Andr&#xe9;s'
'S&#xe1;nchez-Barba, Luis F'

_publ_section_title
;
 Exploring enantiopure zinc-scorpionates as catalysts for the preparation
 of polylactides, cyclic carbonates, and polycarbonates.
;
_journal_issue 33
_journal_name_full 'Dalton transactions (Cambridge, England : 2003)'
_journal_page_first 13933
_journal_page_last 13949
_journal_paper_doi 10.1039/d4dt01526f
_journal_volume 53
_journal_year 2024
_chemical_absolute_configuration syn
_chemical_formula_sum 'C70 H86 N10'
_chemical_formula_weight 1067.48
_space_group_crystal_system triclinic
_space_group_IT_number 1
_space_group_name_Hall 'P 1'
_space_group_name_H-M_alt 'P 1'
_atom_sites_solution_hydrogens geom
_audit_creation_method SHELXL-2013
_audit_update_record
;
2024-04-26 deposited with the CCDC.	2024-07-29 downloaded from the CCDC.
;
_cell_angle_alpha 76.766(2)
_cell_angle_beta 84.633(2)
_cell_angle_gamma 68.232(2)
_cell_formula_units_Z 1
_cell_length_a 9.5508(4)
_cell_length_b 10.8747(5)
_cell_length_c 16.5110(7)
_cell_measurement_reflns_used 9669
_cell_measurement_temperature 100(2)
_cell_measurement_theta_max 26.4085
_cell_measurement_theta_min 2.2963
_cell_volume 1550.22(12)
_computing_structure_refinement 'SHELXL-2013 (Sheldrick, 2013)'
_diffrn_ambient_temperature 100(2)
_diffrn_measured_fraction_theta_full 1.000
_diffrn_measured_fraction_theta_max 0.999
_diffrn_measurement_device_type 'Bruker Kappa Apex II'
_diffrn_radiation_type MoK\a
_diffrn_radiation_wavelength 0.71073
_diffrn_reflns_av_R_equivalents 0.0348
_diffrn_reflns_av_unetI/netI 0.0261
_diffrn_reflns_Laue_measured_fraction_full 1.000
_diffrn_reflns_Laue_measured_fraction_max 0.999
_diffrn_reflns_limit_h_max 11
_diffrn_reflns_limit_h_min -11
_diffrn_reflns_limit_k_max 13
_diffrn_reflns_limit_k_min -13
_diffrn_reflns_limit_l_max 20
_diffrn_reflns_limit_l_min -20
_diffrn_reflns_number 55265
_diffrn_reflns_point_group_measured_fraction_full 0.997
_diffrn_reflns_point_group_measured_fraction_max 0.991
_diffrn_reflns_theta_full 25.242
_diffrn_reflns_theta_max 26.370
_diffrn_reflns_theta_min 2.063
_exptl_absorpt_coefficient_mu 0.068
_exptl_absorpt_correction_T_max 0.7454
_exptl_absorpt_correction_T_min 0.7214
_exptl_absorpt_correction_type multi-scan
_exptl_absorpt_process_details SADABS
_exptl_crystal_colour colourless
_exptl_crystal_density_diffrn 1.143
_exptl_crystal_description prismatic
_exptl_crystal_F_000 576
_exptl_crystal_size_max 0.480
_exptl_crystal_size_mid 0.319
_exptl_crystal_size_min 0.182
_refine_diff_density_max 0.253
_refine_diff_density_min -0.231
_refine_diff_density_rms 0.038
_refine_ls_abs_structure_details
;
 Flack x determined using 5162 quotients [(I+)-(I-)]/[(I+)+(I-)]
 (Parsons and Flack (2004), Acta Cryst. A60, s61).
;
_refine_ls_abs_structure_Flack -0.4(5)
_refine_ls_extinction_method none
_refine_ls_goodness_of_fit_ref 1.024
_refine_ls_hydrogen_treatment constr
_refine_ls_matrix_type full
_refine_ls_number_parameters 735
_refine_ls_number_reflns 12570
_refine_ls_number_restraints 3
_refine_ls_restrained_S_all 1.024
_refine_ls_R_factor_all 0.0453
_refine_ls_R_factor_gt 0.0394
_refine_ls_shift/su_max 0.002
_refine_ls_shift/su_mean 0.000
_refine_ls_structure_factor_coef Fsqd
_refine_ls_weighting_details 'w=1/[\s^2^(Fo^2^)+(0.0588P)^2^+0.2231P] where P=(Fo^2^+2Fc^2^)/3'
_refine_ls_weighting_scheme calc
_refine_ls_wR_factor_gt 0.1000
_refine_ls_wR_factor_ref 0.1042
_reflns_Friedel_coverage 0.985
_reflns_Friedel_fraction_full 0.993
_reflns_Friedel_fraction_max 0.984
_reflns_number_gt 11300
_reflns_number_total 12570
_reflns_threshold_expression 'I > 2\s(I)'
_cod_data_source_file d4dt01526f3.cif
_cod_data_source_block shelx
_cod_depositor_comments 'Adding full bibliography for 7716772.cif.'
_cod_database_code 7716772
_shelx_space_group_comment
;
The symmetry employed for this shelxl refinement is uniquely defined
by the following loop, which should always be used as a source of
symmetry information in preference to the above space-group names.
They are only intended as comments.
;
_shelx_estimated_absorpt_t_min 0.968
_shelx_estimated_absorpt_t_max 0.988
_shelxl_version_number 2013-4

loop_
_space_group_symop_operation_xyz
'x, y, z'

loop_
_atom_site_label
_atom_site_type_symbol
_atom_site_fract_x
_atom_site_fract_y
_atom_site_fract_z
_atom_site_U_iso_or_equiv
_atom_site_adp_type
_atom_site_occupancy
_atom_site_site_symmetry_order
_atom_site_calc_flag
_atom_site_refinement_flags_posn
_atom_site_refinement_flags_adp
_atom_site_refinement_flags_occupancy
_atom_site_disorder_assembly
_atom_site_disorder_group
C1 C 0.8047(3) 0.2182(3) 0.54139(16) 0.0362(6) Uani 1 1 d . . . . .
C2 C 0.9605(3) 0.1780(3) 0.55399(19) 0.0419(7) Uani 1 1 d . . . . .
H2 H 1.0390 0.1079 0.5336 0.050 Uiso 1 1 calc R U . . .
C3 C 0.9759(3) 0.2599(3) 0.60139(16) 0.0343(6) Uani 1 1 d . . . . .
C4 C 0.7262(4) 0.1613(3) 0.4946(2) 0.0545(8) Uani 1 1 d . . . . .
H4A H 0.7389 0.0685 0.5234 0.082 Uiso 1 1 calc R U . . .
H4B H 0.7693 0.1608 0.4383 0.082 Uiso 1 1 calc R U . . .
H4C H 0.6186 0.2171 0.4910 0.082 Uiso 1 1 calc R U . . .
C5 C 1.1117(3) 0.2659(3) 0.6357(2) 0.0484(7) Uani 1 1 d . . . . .
H5A H 1.2025 0.1979 0.6180 0.073 Uiso 1 1 calc R U . . .
H5B H 1.1053 0.2475 0.6966 0.073 Uiso 1 1 calc R U . . .
H5C H 1.1165 0.3562 0.6150 0.073 Uiso 1 1 calc R U . . .
C6 C 0.9268(3) 0.7136(3) 0.6124(2) 0.0420(7) Uani 1 1 d . . . . .
C7 C 0.8248(3) 0.7569(3) 0.54629(17) 0.0411(7) Uani 1 1 d . . . . .
H7 H 0.8036 0.8375 0.5045 0.049 Uiso 1 1 calc R U . . .
C8 C 0.7626(3) 0.6601(2) 0.55414(15) 0.0335(6) Uani 1 1 d . . . . .
C9 C 1.0224(4) 0.7822(4) 0.6345(3) 0.0642(10) Uani 1 1 d . . . . .
H9A H 1.1248 0.7440 0.6126 0.096 Uiso 1 1 calc R U . . .
H9B H 1.0257 0.7684 0.6952 0.096 Uiso 1 1 calc R U . . .
H9C H 0.9796 0.8794 0.6103 0.096 Uiso 1 1 calc R U . . .
C10 C 0.6495(4) 0.6459(3) 0.50462(17) 0.0465(7) Uani 1 1 d . . . . .
H10A H 0.5872 0.7354 0.4739 0.070 Uiso 1 1 calc R U . . .
H10B H 0.5853 0.6051 0.5420 0.070 Uiso 1 1 calc R U . . .
H10C H 0.7015 0.5879 0.4653 0.070 Uiso 1 1 calc R U . . .
C11 C 0.7901(3) 0.4487(2) 0.66057(14) 0.0263(5) Uani 1 1 d . . . . .
C12 C 0.7176(3) 0.4384(2) 0.73467(14) 0.0253(5) Uani 1 1 d . . . . .
C13 C 0.6995(3) 0.3037(2) 0.77621(15) 0.0283(5) Uani 1 1 d . . . . .
H13 H 0.7193 0.2489 0.7325 0.034 Uiso 1 1 calc R U . . .
C14 C 0.5351(3) 0.3341(2) 0.80339(16) 0.0295(5) Uani 1 1 d . . . . .
C15 C 0.4869(3) 0.3327(3) 0.88532(17) 0.0362(6) Uani 1 1 d . . . . .
H15 H 0.5591 0.3005 0.9284 0.043 Uiso 1 1 calc R U . . .
C16 C 0.3342(3) 0.3778(3) 0.9050(2) 0.0476(7) Uani 1 1 d . . . . .
H16 H 0.3024 0.3772 0.9613 0.057 Uiso 1 1 calc R U . . .
C17 C 0.2284(4) 0.4236(3) 0.8430(2) 0.0520(8) Uani 1 1 d . . . . .
H17 H 0.1239 0.4562 0.8563 0.062 Uiso 1 1 calc R U . . .
C18 C 0.2747(4) 0.4220(3) 0.7622(2) 0.0507(8) Uani 1 1 d . . . . .
H18 H 0.2018 0.4519 0.7197 0.061 Uiso 1 1 calc R U . . .
C19 C 0.4270(3) 0.3772(3) 0.74155(19) 0.0412(7) Uani 1 1 d . . . . .
H19 H 0.4577 0.3758 0.6852 0.049 Uiso 1 1 calc R U . . .
C21 C 0.8142(3) 0.2221(2) 0.84504(15) 0.0294(5) Uani 1 1 d . . . . .
C23 C 0.8114(3) 0.0970(3) 0.8885(2) 0.0435(7) Uani 1 1 d . . . . .
H23 H 0.7387 0.0649 0.8748 0.052 Uiso 1 1 calc R U . . .
C24 C 0.9125(4) 0.0193(3) 0.9511(2) 0.0507(8) Uani 1 1 d . . . . .
H24 H 0.9072 -0.0647 0.9810 0.061 Uiso 1 1 calc R U . . .
C25 C 1.0218(3) 0.0626(3) 0.97082(19) 0.0466(7) Uani 1 1 d . . . . .
H25 H 1.0920 0.0085 1.0137 0.056 Uiso 1 1 calc R U . . .
C26 C 1.0275(3) 0.1845(3) 0.92766(18) 0.0415(7) Uani 1 1 d . . . . .
H26 H 1.1028 0.2146 0.9404 0.050 Uiso 1 1 calc R U . . .
C27 C 0.9243(3) 0.2641(3) 0.86552(16) 0.0350(6) Uani 1 1 d . . . . .
H27 H 0.9290 0.3487 0.8366 0.042 Uiso 1 1 calc R U . . .
C28 C 0.6074(3) 0.6822(2) 0.75004(13) 0.0270(5) Uani 1 1 d . . . . .
H28 H 0.6881 0.7045 0.7136 0.032 Uiso 1 1 calc R U . . .
C29 C 0.4575(3) 0.7444(2) 0.69981(15) 0.0355(5) Uani 1 1 d . . . . .
H29A H 0.4749 0.7821 0.6409 0.043 Uiso 1 1 calc R U . . .
H29B H 0.4109 0.6760 0.7023 0.043 Uiso 1 1 calc R U . . .
C30 C 0.3594(3) 0.8564(3) 0.74464(16) 0.0385(6) Uani 1 1 d . . . . .
H30 H 0.2760 0.9296 0.7100 0.046 Uiso 1 1 calc R U . . .
C31 C 0.3065(3) 0.7878(3) 0.82694(19) 0.0485(7) Uani 1 1 d . . . . .
H31A H 0.2687 0.7184 0.8185 0.058 Uiso 1 1 calc R U . . .
H31B H 0.2263 0.8548 0.8535 0.058 Uiso 1 1 calc R U . . .
C32 C 0.4515(3) 0.7226(3) 0.87944(16) 0.0407(6) Uani 1 1 d . . . . .
H32A H 0.4802 0.6231 0.8955 0.049 Uiso 1 1 calc R U . . .
H32B H 0.4378 0.7594 0.9304 0.049 Uiso 1 1 calc R U . . .
C33 C 0.5719(3) 0.7616(2) 0.82092(14) 0.0304(5) Uani 1 1 d . . . . .
C34 C 0.4740(3) 0.9059(2) 0.77337(15) 0.0320(5) Uani 1 1 d . . . . .
C35 C 0.7119(3) 0.7448(3) 0.86397(18) 0.0458(7) Uani 1 1 d . . . . .
H35A H 0.7594 0.6501 0.8926 0.069 Uiso 1 1 calc R U . . .
H35B H 0.6849 0.8032 0.9046 0.069 Uiso 1 1 calc R U . . .
H35C H 0.7824 0.7702 0.8227 0.069 Uiso 1 1 calc R U . . .
C36 C 0.5571(3) 0.9701(3) 0.70225(17) 0.0422(6) Uani 1 1 d . . . . .
H36A H 0.4863 1.0567 0.6728 0.063 Uiso 1 1 calc R U . . .
H36B H 0.5992 0.9091 0.6635 0.063 Uiso 1 1 calc R U . . .
H36C H 0.6388 0.9855 0.7251 0.063 Uiso 1 1 calc R U . . .
C38 C 0.4069(4) 1.0099(3) 0.82897(19) 0.0435(7) Uani 1 1 d . . . . .
H38A H 0.4882 1.0287 0.8496 0.065 Uiso 1 1 calc R U . . .
H38B H 0.3533 0.9734 0.8762 0.065 Uiso 1 1 calc R U . . .
H38C H 0.3364 1.0939 0.7966 0.065 Uiso 1 1 calc R U . . .
C41 C 0.0827(3) 0.4304(3) 0.38153(16) 0.0349(6) Uani 1 1 d . . . . .
C42 C 0.1008(4) 0.5116(3) 0.42865(19) 0.0441(7) Uani 1 1 d . . . . .
H42 H 0.0235 0.5846 0.4472 0.053 Uiso 1 1 calc R U . . .
C43 C 0.2539(4) 0.4668(3) 0.44417(16) 0.0386(6) Uani 1 1 d . . . . .
C44 C 0.3357(4) 0.5218(3) 0.4915(2) 0.0583(9) Uani 1 1 d . . . . .
H44A H 0.4246 0.4479 0.5180 0.088 Uiso 1 1 calc R U . . .
H44B H 0.2685 0.5633 0.5343 0.088 Uiso 1 1 calc R U . . .
H44C H 0.3675 0.5901 0.4532 0.088 Uiso 1 1 calc R U . . .
C45 C -0.0521(4) 0.4268(4) 0.3459(2) 0.0531(8) Uani 1 1 d . . . . .
H45A H -0.0279 0.4077 0.2900 0.080 Uiso 1 1 calc R U . . .
H45B H -0.1344 0.5146 0.3426 0.080 Uiso 1 1 calc R U . . .
H45C H -0.0831 0.3558 0.3815 0.080 Uiso 1 1 calc R U . . .
C46 C 0.3051(3) 0.0220(2) 0.42770(14) 0.0334(6) Uani 1 1 d . . . . .
C47 C 0.2424(4) -0.0751(3) 0.43748(17) 0.0430(7) Uani 1 1 d . . . . .
H47 H 0.2688 -0.1578 0.4776 0.052 Uiso 1 1 calc R U . . .
C48 C 0.1321(3) -0.0283(3) 0.37672(19) 0.0409(7) Uani 1 1 d . . . . .
C49 C 0.4279(4) 0.0317(3) 0.47200(19) 0.0509(8) Uani 1 1 d . . . . .
H49A H 0.5109 0.0353 0.4330 0.076 Uiso 1 1 calc R U . . .
H49B H 0.4646 -0.0477 0.5175 0.076 Uiso 1 1 calc R U . . .
H49C H 0.3893 0.1140 0.4947 0.076 Uiso 1 1 calc R U . . .
C50 C 0.0308(4) -0.0960(4) 0.3568(3) 0.0659(10) Uani 1 1 d . . . . .
H50A H -0.0186 -0.1267 0.4079 0.099 Uiso 1 1 calc R U . . .
H50B H 0.0912 -0.1740 0.3325 0.099 Uiso 1 1 calc R U . . .
H50C H -0.0459 -0.0313 0.3169 0.099 Uiso 1 1 calc R U . . .
C51 C 0.2663(3) 0.2372(2) 0.32405(14) 0.0241(5) Uani 1 1 d . . . . .
C52 C 0.3375(3) 0.2495(2) 0.25013(14) 0.0258(5) Uani 1 1 d . . . . .
C53 C 0.3584(3) 0.3834(2) 0.21037(15) 0.0275(5) Uani 1 1 d . . . . .
H53 H 0.3387 0.4367 0.2548 0.033 Uiso 1 1 calc R U . . .
C54 C 0.2443(3) 0.4677(2) 0.14145(15) 0.0298(5) Uani 1 1 d . . . . .
C55 C 0.1314(3) 0.4298(3) 0.12131(16) 0.0345(6) Uani 1 1 d . . . . .
H55 H 0.1230 0.3467 0.1507 0.041 Uiso 1 1 calc R U . . .
C56 C 0.0294(3) 0.5117(3) 0.05852(18) 0.0439(7) Uani 1 1 d . . . . .
H56 H -0.0486 0.4848 0.0460 0.053 Uiso 1 1 calc R U . . .
C57 C 0.0409(4) 0.6312(3) 0.0146(2) 0.0490(8) Uani 1 1 d . . . . .
H57 H -0.0284 0.6864 -0.0285 0.059 Uiso 1 1 calc R U . . .
C58 C 0.1525(4) 0.6700(3) 0.0333(2) 0.0508(8) Uani 1 1 d . . . . .
H58 H 0.1611 0.7524 0.0029 0.061 Uiso 1 1 calc R U . . .
C59 C 0.2535(3) 0.5896(3) 0.09657(19) 0.0416(7) Uani 1 1 d . . . . .
H59 H 0.3299 0.6183 0.1094 0.050 Uiso 1 1 calc R U . . .
C60 C 0.5230(3) 0.3537(2) 0.18324(16) 0.0297(5) Uani 1 1 d . . . . .
C61 C 0.6305(3) 0.3086(3) 0.24475(19) 0.0425(7) Uani 1 1 d . . . . .
H61 H 0.5993 0.3073 0.3012 0.051 Uiso 1 1 calc R U . . .
C62 C 0.7822(4) 0.2656(3) 0.2252(3) 0.0572(9) Uani 1 1 d . . . . .
H62 H 0.8546 0.2344 0.2681 0.069 Uiso 1 1 calc R U . . .
C63 C 0.8293(4) 0.2676(3) 0.1430(3) 0.0597(10) Uani 1 1 d . . . . .
H63 H 0.9338 0.2364 0.1296 0.072 Uiso 1 1 calc R U . . .
C64 C 0.7245(4) 0.3150(4) 0.0814(2) 0.0529(8) Uani 1 1 d . . . . .
H64 H 0.7561 0.3188 0.0249 0.063 Uiso 1 1 calc R U . . .
C65 C 0.5717(3) 0.3575(3) 0.10163(18) 0.0385(6) Uani 1 1 d . . . . .
H65 H 0.4996 0.3898 0.0585 0.046 Uiso 1 1 calc R U . . .
C66 C 0.4058(3) 0.0161(2) 0.21328(15) 0.0306(5) Uani 1 1 d . . . . .
H66 H 0.3733 -0.0133 0.2715 0.037 Uiso 1 1 calc R U . . .
C67 C 0.3065(4) -0.0048(3) 0.1531(2) 0.0570(8) Uani 1 1 d . . . . .
H67A H 0.2278 -0.0367 0.1835 0.068 Uiso 1 1 calc R U . . .
H67B H 0.2579 0.0796 0.1118 0.068 Uiso 1 1 calc R U . . .
C68 C 0.4212(5) -0.1137(3) 0.11156(19) 0.0623(10) Uani 1 1 d . . . . .
H68 H 0.3756 -0.1635 0.0847 0.075 Uiso 1 1 calc R U . . .
C69 C 0.5189(6) -0.0478(4) 0.05328(19) 0.0931(16) Uani 1 1 d . . . . .
H69A H 0.4564 0.0408 0.0199 0.112 Uiso 1 1 calc R U . . .
H69B H 0.5789 -0.1068 0.0152 0.112 Uiso 1 1 calc R U . . .
C70 C 0.6218(5) -0.0304(4) 0.1132(2) 0.0702(12) Uani 1 1 d . . . . .
H70A H 0.7290 -0.0848 0.1046 0.084 Uiso 1 1 calc R U . . .
H70B H 0.6104 0.0658 0.1056 0.084 Uiso 1 1 calc R U . . .
C71 C 0.5654(3) -0.0823(2) 0.19956(16) 0.0376(5) Uani 1 1 d . . . . .
C72 C 0.5292(3) -0.2039(3) 0.18325(16) 0.0421(6) Uani 1 1 d . . . . .
C73 C 0.4567(4) -0.2717(3) 0.2574(2) 0.0561(8) Uani 1 1 d . . . . .
H73A H 0.4305 -0.3419 0.2415 0.084 Uiso 1 1 calc R U . . .
H73B H 0.3653 -0.2038 0.2746 0.084 Uiso 1 1 calc R U . . .
H73C H 0.5279 -0.3129 0.3036 0.084 Uiso 1 1 calc R U . . .
C74 C 0.6638(5) -0.3162(4) 0.1553(3) 0.0775(12) Uani 1 1 d . . . . .
H74A H 0.7429 -0.3524 0.1973 0.116 Uiso 1 1 calc R U . . .
H74B H 0.7032 -0.2792 0.1022 0.116 Uiso 1 1 calc R U . . .
H74C H 0.6316 -0.3889 0.1484 0.116 Uiso 1 1 calc R U . . .
C75 C 0.6720(4) -0.1110(4) 0.2689(3) 0.0724(11) Uani 1 1 d . . . . .
H75A H 0.6835 -0.0267 0.2730 0.109 Uiso 1 1 calc R U . . .
H75B H 0.7704 -0.1765 0.2573 0.109 Uiso 1 1 calc R U . . .
H75C H 0.6316 -0.1482 0.3215 0.109 Uiso 1 1 calc R U . . .
N1 N 0.7267(2) 0.3200(2) 0.57781(13) 0.0328(5) Uani 1 1 d . . . . .
N2 N 0.8341(2) 0.3448(2) 0.61490(12) 0.0273(4) Uani 1 1 d . . . . .
N3 N 0.9292(2) 0.5954(2) 0.65915(15) 0.0346(5) Uani 1 1 d . . . . .
N4 N 0.8273(2) 0.56466(19) 0.62267(12) 0.0270(4) Uani 1 1 d . . . . .
N5 N 0.6601(3) 0.5360(2) 0.78125(12) 0.0306(5) Uani 1 1 d . . . . .
H5 H 0.6543 0.5075 0.8354 0.037 Uiso 1 1 calc R U . . .
N11 N 0.3313(3) 0.3623(2) 0.40948(13) 0.0331(5) Uani 1 1 d . . . . .
N12 N 0.2235(2) 0.3413(2) 0.37027(12) 0.0278(5) Uani 1 1 d . . . . .
N13 N 0.1237(2) 0.0921(2) 0.33060(14) 0.0349(5) Uani 1 1 d . . . . .
N14 N 0.2316(2) 0.1213(2) 0.36266(12) 0.0265(4) Uani 1 1 d . . . . .
N15 N 0.3953(3) 0.1562(2) 0.20178(13) 0.0338(5) Uani 1 1 d . . . . .
H15A H 0.4338 0.1861 0.1543 0.041 Uiso 1 1 calc R U . . .

loop_
_atom_site_aniso_label
_atom_site_aniso_U_11
_atom_site_aniso_U_22
_atom_site_aniso_U_33
_atom_site_aniso_U_23
_atom_site_aniso_U_13
_atom_site_aniso_U_12
C1 0.0464(17) 0.0287(13) 0.0347(13) -0.0130(11) 0.0008(12) -0.0115(12)
C2 0.0402(17) 0.0338(14) 0.0496(15) -0.0220(12) 0.0056(13) -0.0045(12)
C3 0.0295(14) 0.0296(13) 0.0399(13) -0.0102(11) 0.0044(11) -0.0058(11)
C4 0.064(2) 0.0471(18) 0.0586(19) -0.0291(15) -0.0106(17) -0.0145(16)
C5 0.0318(16) 0.0423(17) 0.068(2) -0.0192(15) -0.0032(14) -0.0046(13)
C6 0.0346(16) 0.0313(14) 0.0612(18) -0.0140(13) 0.0181(14) -0.0149(12)
C7 0.0496(18) 0.0294(14) 0.0393(14) -0.0056(11) 0.0161(13) -0.0133(13)
C8 0.0390(15) 0.0266(13) 0.0260(11) -0.0062(10) 0.0075(11) -0.0033(11)
C9 0.047(2) 0.0491(19) 0.108(3) -0.025(2) 0.0137(19) -0.0294(17)
C10 0.064(2) 0.0381(15) 0.0287(12) -0.0058(11) -0.0103(12) -0.0066(14)
C11 0.0278(13) 0.0216(11) 0.0284(11) -0.0058(9) -0.0033(10) -0.0068(10)
C12 0.0263(13) 0.0223(11) 0.0270(11) -0.0066(9) -0.0042(10) -0.0068(10)
C13 0.0333(14) 0.0233(11) 0.0283(11) -0.0053(9) 0.0006(10) -0.0106(10)
C14 0.0304(14) 0.0233(12) 0.0376(13) -0.0049(10) -0.0056(11) -0.0125(10)
C15 0.0314(15) 0.0417(15) 0.0374(13) -0.0083(11) -0.0014(11) -0.0152(12)
C16 0.0340(17) 0.0526(18) 0.0592(18) -0.0151(15) 0.0063(14) -0.0184(14)
C17 0.0289(16) 0.0460(18) 0.085(3) -0.0164(17) -0.0007(16) -0.0170(14)
C18 0.0393(18) 0.0374(16) 0.077(2) -0.0023(15) -0.0272(16) -0.0153(14)
C19 0.0460(18) 0.0351(14) 0.0470(16) -0.0029(12) -0.0157(13) -0.0194(13)
C21 0.0261(13) 0.0257(12) 0.0325(12) -0.0048(10) 0.0037(10) -0.0066(10)
C23 0.0348(16) 0.0314(15) 0.0594(18) 0.0014(13) -0.0062(13) -0.0114(12)
C24 0.0397(17) 0.0311(15) 0.0655(19) 0.0119(14) -0.0058(15) -0.0065(13)
C25 0.0325(16) 0.0445(17) 0.0470(16) 0.0030(13) -0.0062(13) -0.0018(13)
C26 0.0321(15) 0.0436(16) 0.0469(15) -0.0046(13) -0.0061(12) -0.0131(13)
C27 0.0348(15) 0.0320(14) 0.0370(13) -0.0017(11) -0.0019(11) -0.0134(12)
C28 0.0356(13) 0.0221(10) 0.0249(10) -0.0082(8) 0.0019(9) -0.0107(9)
C29 0.0419(15) 0.0310(12) 0.0343(12) -0.0092(10) -0.0070(10) -0.0108(11)
C30 0.0315(13) 0.0353(13) 0.0457(13) -0.0117(11) -0.0062(10) -0.0056(11)
C31 0.0380(15) 0.0482(15) 0.0628(17) -0.0204(13) 0.0140(13) -0.0179(12)
C32 0.0547(18) 0.0353(14) 0.0308(12) -0.0121(11) 0.0124(12) -0.0149(13)
C33 0.0357(13) 0.0280(11) 0.0281(10) -0.0111(9) 0.0005(9) -0.0094(10)
C34 0.0341(13) 0.0272(11) 0.0342(12) -0.0125(10) 0.0003(10) -0.0072(10)
C35 0.0458(16) 0.0439(15) 0.0474(14) -0.0217(13) -0.0127(12) -0.0059(13)
C36 0.0520(17) 0.0290(12) 0.0459(14) -0.0080(11) 0.0038(12) -0.0158(12)
C38 0.0477(17) 0.0309(14) 0.0490(16) -0.0176(12) 0.0037(13) -0.0065(13)
C41 0.0324(15) 0.0303(13) 0.0377(13) -0.0103(11) 0.0031(11) -0.0054(11)
C42 0.0462(18) 0.0357(15) 0.0499(16) -0.0240(13) 0.0093(14) -0.0076(13)
C43 0.0525(19) 0.0325(14) 0.0341(13) -0.0130(11) -0.0018(12) -0.0153(13)
C44 0.075(3) 0.0473(19) 0.061(2) -0.0285(16) -0.0129(18) -0.0189(18)
C45 0.0312(16) 0.055(2) 0.071(2) -0.0279(17) 0.0001(15) -0.0046(14)
C46 0.0472(16) 0.0244(12) 0.0240(11) -0.0050(10) 0.0055(11) -0.0092(11)
C47 0.0569(19) 0.0274(14) 0.0388(14) -0.0034(11) 0.0140(14) -0.0139(13)
C48 0.0390(16) 0.0340(14) 0.0562(17) -0.0183(13) 0.0187(14) -0.0197(13)
C49 0.072(2) 0.0322(14) 0.0418(15) -0.0028(12) -0.0271(15) -0.0081(14)
C50 0.055(2) 0.055(2) 0.104(3) -0.026(2) 0.019(2) -0.0381(18)
C51 0.0251(12) 0.0201(11) 0.0259(11) -0.0059(9) -0.0018(9) -0.0059(9)
C52 0.0292(13) 0.0217(11) 0.0274(11) -0.0048(9) -0.0043(10) -0.0095(10)
C53 0.0326(14) 0.0233(11) 0.0285(11) -0.0055(9) -0.0015(10) -0.0119(10)
C54 0.0261(13) 0.0253(12) 0.0350(12) -0.0050(10) 0.0010(10) -0.0071(10)
C55 0.0346(15) 0.0320(13) 0.0375(13) -0.0055(11) 0.0003(11) -0.0139(12)
C56 0.0331(16) 0.0479(17) 0.0491(16) -0.0067(14) -0.0066(13) -0.0131(13)
C57 0.0356(17) 0.0425(17) 0.0555(18) 0.0047(14) -0.0156(14) -0.0043(13)
C58 0.0432(18) 0.0340(15) 0.0624(19) 0.0104(14) -0.0059(15) -0.0103(14)
C59 0.0328(15) 0.0284(13) 0.0595(17) 0.0015(12) -0.0073(13) -0.0111(12)
C60 0.0306(14) 0.0211(11) 0.0379(12) -0.0037(10) -0.0055(11) -0.0103(10)
C61 0.0451(18) 0.0398(15) 0.0460(16) -0.0019(13) -0.0163(13) -0.0196(13)
C62 0.0424(19) 0.0472(18) 0.085(3) -0.0032(17) -0.0305(18) -0.0194(15)
C63 0.0276(17) 0.0487(19) 0.106(3) -0.018(2) -0.0033(18) -0.0163(15)
C64 0.0378(18) 0.064(2) 0.0646(19) -0.0215(17) 0.0114(15) -0.0249(16)
C65 0.0324(15) 0.0431(16) 0.0424(14) -0.0083(12) -0.0020(12) -0.0164(13)
C66 0.0392(14) 0.0249(11) 0.0327(11) -0.0106(9) 0.0038(10) -0.0155(10)
C67 0.062(2) 0.0375(15) 0.075(2) -0.0165(14) -0.0265(16) -0.0133(14)
C68 0.107(3) 0.0402(16) 0.0461(16) -0.0185(13) -0.0222(17) -0.0239(18)
C69 0.191(5) 0.0503(19) 0.0322(15) -0.0174(14) 0.020(2) -0.037(2)
C70 0.087(3) 0.0469(19) 0.073(2) -0.0241(17) 0.051(2) -0.0254(19)
C71 0.0383(14) 0.0325(12) 0.0430(13) -0.0111(10) 0.0061(11) -0.0135(11)
C72 0.0587(18) 0.0287(12) 0.0388(13) -0.0144(11) 0.0081(12) -0.0131(12)
C73 0.084(2) 0.0367(15) 0.0544(17) -0.0142(13) 0.0130(16) -0.0293(16)
C74 0.092(3) 0.0385(19) 0.090(3) -0.0259(19) 0.026(2) -0.0088(19)
C75 0.057(2) 0.059(2) 0.099(3) -0.015(2) -0.031(2) -0.0122(18)
N1 0.0351(13) 0.0328(11) 0.0330(10) -0.0116(9) -0.0039(9) -0.0114(10)
N2 0.0279(11) 0.0248(10) 0.0292(10) -0.0088(8) -0.0023(9) -0.0072(9)
N3 0.0266(12) 0.0291(11) 0.0501(13) -0.0134(10) 0.0025(10) -0.0100(9)
N4 0.0273(11) 0.0229(10) 0.0295(10) -0.0067(8) 0.0020(8) -0.0076(8)
N5 0.0447(13) 0.0239(10) 0.0225(9) -0.0059(8) 0.0018(9) -0.0114(9)
N11 0.0381(13) 0.0279(11) 0.0353(11) -0.0114(9) -0.0069(9) -0.0099(10)
N12 0.0285(11) 0.0255(10) 0.0278(10) -0.0082(8) -0.0018(8) -0.0059(9)
N13 0.0265(12) 0.0344(12) 0.0478(13) -0.0132(10) 0.0020(10) -0.0135(10)
N14 0.0268(11) 0.0255(10) 0.0269(9) -0.0069(8) 0.0018(8) -0.0088(9)
N15 0.0487(14) 0.0262(10) 0.0302(10) -0.0109(8) 0.0115(10) -0.0177(10)

loop_
_atom_type_symbol
_atom_type_description
_atom_type_scat_dispersion_real
_atom_type_scat_dispersion_imag
_atom_type_scat_source
C C 0.0033 0.0016 'International Tables Vol C Tables 4.2.6.8 and 6.1.1.4'
H H 0.0000 0.0000 'International Tables Vol C Tables 4.2.6.8 and 6.1.1.4'
N N 0.0061 0.0033 'International Tables Vol C Tables 4.2.6.8 and 6.1.1.4'

loop_
_geom_angle_atom_site_label_1
_geom_angle_atom_site_label_2
_geom_angle_atom_site_label_3
_geom_angle
_geom_angle_site_symmetry_1
_geom_angle_site_symmetry_3
_geom_angle_publ_flag
N1 C1 C2 111.2(2) . . ?
N1 C1 C4 120.4(3) . . ?
C2 C1 C4 128.3(3) . . ?
C3 C2 C1 106.2(2) . . ?
N2 C3 C2 106.1(2) . . ?
N2 C3 C5 122.2(2) . . ?
C2 C3 C5 131.7(3) . . ?
N3 C6 C7 110.9(2) . . ?
N3 C6 C9 120.1(3) . . ?
C7 C6 C9 129.0(3) . . ?
C8 C7 C6 106.4(2) . . ?
N4 C8 C7 105.6(2) . . ?
N4 C8 C10 121.5(2) . . ?
C7 C8 C10 132.8(2) . . ?
C12 C11 N2 122.0(2) . . ?
C12 C11 N4 122.7(2) . . ?
N2 C11 N4 115.3(2) . . ?
C11 C12 N5 127.1(2) . . ?
C11 C12 C13 119.3(2) . . ?
N5 C12 C13 113.5(2) . . ?
C14 C13 C21 114.9(2) . . ?
C14 C13 C12 107.92(19) . . ?
C21 C13 C12 112.1(2) . . ?
C15 C14 C19 118.6(3) . . ?
C15 C14 C13 123.3(2) . . ?
C19 C14 C13 117.9(2) . . ?
C14 C15 C16 120.6(3) . . ?
C17 C16 C15 120.2(3) . . ?
C18 C17 C16 119.7(3) . . ?
C17 C18 C19 120.8(3) . . ?
C18 C19 C14 120.1(3) . . ?
C27 C21 C23 117.8(2) . . ?
C27 C21 C13 123.5(2) . . ?
C23 C21 C13 118.7(2) . . ?
C24 C23 C21 121.0(3) . . ?
C23 C24 C25 120.4(3) . . ?
C26 C25 C24 119.2(3) . . ?
C25 C26 C27 120.5(3) . . ?
C21 C27 C26 121.0(3) . . ?
N5 C28 C33 112.50(17) . . ?
N5 C28 C29 115.41(19) . . ?
C33 C28 C29 103.30(18) . . ?
C30 C29 C28 102.71(18) . . ?
C31 C30 C29 107.3(2) . . ?
C31 C30 C34 102.5(2) . . ?
C29 C30 C34 103.4(2) . . ?
C30 C31 C32 102.8(2) . . ?
C31 C32 C33 104.0(2) . . ?
C35 C33 C28 112.4(2) . . ?
C35 C33 C32 114.6(2) . . ?
C28 C33 C32 108.49(19) . . ?
C35 C33 C34 118.6(2) . . ?
C28 C33 C34 100.59(17) . . ?
C32 C33 C34 100.7(2) . . ?
C36 C34 C38 106.0(2) . . ?
C36 C34 C30 114.4(2) . . ?
C38 C34 C30 114.4(2) . . ?
C36 C34 C33 114.5(2) . . ?
C38 C34 C33 114.2(2) . . ?
C30 C34 C33 93.58(18) . . ?
N12 C41 C42 105.7(3) . . ?
N12 C41 C45 121.7(2) . . ?
C42 C41 C45 132.5(3) . . ?
C41 C42 C43 106.7(3) . . ?
N11 C43 C42 111.5(2) . . ?
N11 C43 C44 119.6(3) . . ?
C42 C43 C44 128.9(3) . . ?
N14 C46 C47 105.8(2) . . ?
N14 C46 C49 121.7(2) . . ?
C47 C46 C49 132.5(3) . . ?
C46 C47 C48 106.2(2) . . ?
N13 C48 C47 111.6(2) . . ?
N13 C48 C50 119.1(3) . . ?
C47 C48 C50 129.3(3) . . ?
C52 C51 N14 123.7(2) . . ?
C52 C51 N12 121.2(2) . . ?
N14 C51 N12 115.13(19) . . ?
C51 C52 N15 128.3(2) . . ?
C51 C52 C53 119.6(2) . . ?
N15 C52 C53 112.1(2) . . ?
C54 C53 C60 114.4(2) . . ?
C54 C53 C52 111.9(2) . . ?
C60 C53 C52 108.9(2) . . ?
C55 C54 C59 117.8(2) . . ?
C55 C54 C53 123.4(2) . . ?
C59 C54 C53 118.8(2) . . ?
C54 C55 C56 120.8(3) . . ?
C57 C56 C55 120.5(3) . . ?
C58 C57 C56 119.5(3) . . ?
C57 C58 C59 120.4(3) . . ?
C58 C59 C54 121.0(3) . . ?
C65 C60 C61 118.2(3) . . ?
C65 C60 C53 123.6(2) . . ?
C61 C60 C53 117.9(2) . . ?
C62 C61 C60 120.9(3) . . ?
C61 C62 C63 120.1(3) . . ?
C64 C63 C62 119.7(3) . . ?
C63 C64 C65 119.9(3) . . ?
C60 C65 C64 121.2(3) . . ?
N15 C66 C71 113.7(2) . . ?
N15 C66 C67 113.6(2) . . ?
C71 C66 C67 104.5(2) . . ?
C68 C67 C66 102.2(2) . . ?
C69 C68 C67 107.6(3) . . ?
C69 C68 C72 102.9(3) . . ?
C67 C68 C72 102.7(2) . . ?
C68 C69 C70 103.4(2) . . ?
C71 C70 C69 103.3(3) . . ?
C75 C71 C70 113.9(3) . . ?
C75 C71 C66 113.6(2) . . ?
C70 C71 C66 108.6(2) . . ?
C75 C71 C72 117.7(2) . . ?
C70 C71 C72 100.9(2) . . ?
C66 C71 C72 100.6(2) . . ?
C73 C72 C74 106.9(3) . . ?
C73 C72 C68 115.0(3) . . ?
C74 C72 C68 112.8(3) . . ?
C73 C72 C71 113.9(2) . . ?
C74 C72 C71 115.1(3) . . ?
C68 C72 C71 92.9(2) . . ?
C1 N1 N2 104.5(2) . . ?
C3 N2 N1 112.0(2) . . ?
C3 N2 C11 127.9(2) . . ?
N1 N2 C11 120.1(2) . . ?
C6 N3 N4 104.3(2) . . ?
C8 N4 N3 112.7(2) . . ?
C8 N4 C11 127.0(2) . . ?
N3 N4 C11 120.11(19) . . ?
C12 N5 C28 126.51(19) . . ?
C43 N11 N12 104.2(2) . . ?
C41 N12 N11 111.8(2) . . ?
C41 N12 C51 128.0(2) . . ?
N11 N12 C51 120.2(2) . . ?
C48 N13 N14 104.2(2) . . ?
C46 N14 N13 112.2(2) . . ?
C46 N14 C51 126.9(2) . . ?
N13 N14 C51 120.63(19) . . ?
C52 N15 C66 132.5(2) . . ?

loop_
_geom_bond_atom_site_label_1
_geom_bond_atom_site_label_2
_geom_bond_distance
_geom_bond_site_symmetry_2
_geom_bond_publ_flag
C1 N1 1.324(3) . ?
C1 C2 1.407(4) . ?
C1 C4 1.489(4) . ?
C2 C3 1.366(4) . ?
C3 N2 1.359(3) . ?
C3 C5 1.491(4) . ?
C6 N3 1.333(4) . ?
C6 C7 1.409(4) . ?
C6 C9 1.489(4) . ?
C7 C8 1.366(4) . ?
C8 N4 1.363(3) . ?
C8 C10 1.485(4) . ?
C11 C12 1.351(3) . ?
C11 N2 1.414(3) . ?
C11 N4 1.427(3) . ?
C12 N5 1.372(3) . ?
C12 C13 1.534(3) . ?
C13 C14 1.525(4) . ?
C13 C21 1.526(3) . ?
C14 C15 1.386(4) . ?
C14 C19 1.395(4) . ?
C15 C16 1.389(4) . ?
C16 C17 1.379(5) . ?
C17 C18 1.367(5) . ?
C18 C19 1.388(5) . ?
C21 C27 1.386(4) . ?
C21 C23 1.394(4) . ?
C23 C24 1.377(4) . ?
C24 C25 1.384(5) . ?
C25 C26 1.372(4) . ?
C26 C27 1.387(4) . ?
C28 N5 1.458(3) . ?
C28 C33 1.550(3) . ?
C28 C29 1.563(3) . ?
C29 C30 1.532(3) . ?
C30 C31 1.531(4) . ?
C30 C34 1.537(4) . ?
C31 C32 1.544(4) . ?
C32 C33 1.550(4) . ?
C33 C35 1.504(4) . ?
C33 C34 1.561(3) . ?
C34 C36 1.536(4) . ?
C34 C38 1.536(3) . ?
C41 N12 1.361(3) . ?
C41 C42 1.367(4) . ?
C41 C45 1.481(4) . ?
C42 C43 1.388(5) . ?
C43 N11 1.327(4) . ?
C43 C44 1.502(4) . ?
C46 N14 1.364(3) . ?
C46 C47 1.368(4) . ?
C46 C49 1.486(4) . ?
C47 C48 1.393(4) . ?
C48 N13 1.333(4) . ?
C48 C50 1.513(4) . ?
C51 C52 1.344(3) . ?
C51 N14 1.417(3) . ?
C51 N12 1.423(3) . ?
C52 N15 1.358(3) . ?
C52 C53 1.531(3) . ?
C53 C54 1.528(3) . ?
C53 C60 1.528(4) . ?
C54 C55 1.380(4) . ?
C54 C59 1.392(4) . ?
C55 C56 1.392(4) . ?
C56 C57 1.373(5) . ?
C57 C58 1.366(5) . ?
C58 C59 1.389(4) . ?
C60 C65 1.380(4) . ?
C60 C61 1.386(4) . ?
C61 C62 1.378(5) . ?
C62 C63 1.387(6) . ?
C63 C64 1.368(5) . ?
C64 C65 1.391(4) . ?
C66 N15 1.457(3) . ?
C66 C71 1.535(4) . ?
C66 C67 1.543(4) . ?
C67 C68 1.530(5) . ?
C68 C69 1.524(6) . ?
C68 C72 1.540(4) . ?
C69 C70 1.545(6) . ?
C70 C71 1.535(4) . ?
C71 C75 1.504(4) . ?
C71 C72 1.568(4) . ?
C72 C73 1.526(4) . ?
C72 C74 1.530(4) . ?
N1 N2 1.378(3) . ?
N3 N4 1.366(3) . ?
N11 N12 1.378(3) . ?
N13 N14 1.366(3) . ?
